data_2236919
loop_
_publ_author_name
'Pham, Lam N.'
'Thames, Anthony T.'
'White, Frankie D.'
'Xiang, Kang Rui'
'Sykora, Richard E.'

_publ_section_title
;
 Tris(thiocyanato-\k<i>N</i>)tris(triphenylphosphine
 oxide-\k<i>O</i>)terbium(III)
;
_journal_coeditor_code HY2605
_journal_issue 12
_journal_name_full 'Acta Crystallographica Section E'
_journal_page_first m1531
_journal_paper_doi 10.1107/S1600536812047289
_journal_volume 68
_journal_year 2012
_chemical_formula_iupac '[Tb (N C S)3 (C18 H15 O P)3]'
_chemical_formula_moiety 'C57 H45 N3 O3 P3 S3 Tb'
_chemical_formula_sum 'C57 H45 N3 O3 P3 S3 Tb'
_chemical_formula_weight 1168.01
_chemical_name_systematic
;
Tris(thiocyanato-\k<i>N</i>)tris(triphenylphosphine
oxide-\k<i>O</i>)terbium(III)
;
_space_group_IT_number 146
_symmetry_cell_setting trigonal
_symmetry_space_group_name_Hall 'R 3'
_symmetry_space_group_name_H-M 'R 3 :H'
_atom_sites_solution_hydrogens geom
_atom_sites_solution_primary direct
_atom_sites_solution_secondary difmap
_audit_creation_method
;
  Olex2 1.1
  (compiled 2011.11.01 svn.r2039, GUI svn.r3906)
;
_cell_angle_alpha 90.00
_cell_angle_beta 90.00
_cell_angle_gamma 120.00
_cell_formula_units_Z 12
_cell_length_a 38.6774(5)
_cell_length_b 38.6774(5)
_cell_length_c 12.3956(2)
_cell_measurement_reflns_used 21753
_cell_measurement_temperature 180.00(10)
_cell_measurement_theta_max 25.29
_cell_measurement_theta_min 3.11
_cell_volume 16058.8(4)
_computing_cell_refinement 'CrysAlis PRO (Agilent, 2012)'
_computing_data_collection 'CrysAlis PRO (Agilent, 2012)'
_computing_data_reduction 'CrysAlis PRO (Agilent, 2012)'
_computing_molecular_graphics 'OLEX2 (Dolomanov <i>et al.</i>, 2009)'
_computing_publication_material 'publCIF (Westrip, 2010)'
_computing_structure_refinement 'SHELXL97 (Sheldrick, 2008)'
_computing_structure_solution 'SHELXS97 (Sheldrick, 2008)'
_diffrn_ambient_temperature 180.00(10)
_diffrn_detector_area_resol_mean 16.0514
_diffrn_measured_fraction_theta_full 0.998
_diffrn_measured_fraction_theta_max 0.998
_diffrn_measurement_device_type 'Agilent Xcalibur Eos CCD'
_diffrn_measurement_method '\w scans'
_diffrn_radiation_monochromator graphite
_diffrn_radiation_type 'Mo K\a'
_diffrn_radiation_wavelength 0.71073
_diffrn_reflns_av_R_equivalents 0.0339
_diffrn_reflns_limit_h_max 46
_diffrn_reflns_limit_h_min -46
_diffrn_reflns_limit_k_max 46
_diffrn_reflns_limit_k_min -46
_diffrn_reflns_limit_l_max 14
_diffrn_reflns_limit_l_min -14
_diffrn_reflns_number 79947
_diffrn_reflns_theta_full 25.35
_diffrn_reflns_theta_max 25.35
_diffrn_reflns_theta_min 3.12
_exptl_absorpt_coefficient_mu 1.574
_exptl_absorpt_correction_T_max 1.000
_exptl_absorpt_correction_T_min 0.913
_exptl_absorpt_correction_type multi-scan
_exptl_absorpt_process_details '(CrysAlis PRO; Agilent, 2012)'
_exptl_crystal_colour colourless
_exptl_crystal_density_diffrn 1.449
_exptl_crystal_density_method 'not measured'
_exptl_crystal_description prism
_exptl_crystal_F_000 7080
_exptl_crystal_size_max 0.17
_exptl_crystal_size_mid 0.12
_exptl_crystal_size_min 0.05
_refine_diff_density_max 0.463
_refine_diff_density_min -0.505
_refine_ls_abs_structure_details 'Flack (1983), 6522 Friedel pairs'
_refine_ls_abs_structure_Flack -0.028(4)
_refine_ls_extinction_method none
_refine_ls_goodness_of_fit_ref 1.059
_refine_ls_hydrogen_treatment constr
_refine_ls_matrix_type full
_refine_ls_number_parameters 841
_refine_ls_number_reflns 13045
_refine_ls_number_restraints 1
_refine_ls_restrained_S_all 1.059
_refine_ls_R_factor_all 0.0338
_refine_ls_R_factor_gt 0.0258
_refine_ls_shift/su_max 0.002
_refine_ls_shift/su_mean 0.000
_refine_ls_structure_factor_coef Fsqd
_refine_ls_weighting_details 'calc w=1/[\s^2^(Fo^2^)+(0.0195P)^2^+17.3876P] where P=(Fo^2^+2Fc^2^)/3'
_refine_ls_weighting_scheme calc
_refine_ls_wR_factor_gt 0.0517
_refine_ls_wR_factor_ref 0.0556
_reflns_number_gt 11605
_reflns_number_total 13045
_reflns_threshold_expression I>2\s(I)
_cod_data_source_file hy2605.cif
_cod_data_source_block global
_cod_original_sg_symbol_H-M 'R 3'
_cod_database_code 2236919

loop_
_symmetry_equiv_pos_as_xyz
'x, y, z'
'-y, x-y, z'
'-x+y, -x, z'
'x+2/3, y+1/3, z+1/3'
'-y+2/3, x-y+1/3, z+1/3'
'-x+y+2/3, -x+1/3, z+1/3'
'x+1/3, y+2/3, z+2/3'
'-y+1/3, x-y+2/3, z+2/3'
'-x+y+1/3, -x+2/3, z+2/3'

loop_
_atom_site_type_symbol
_atom_site_label
_atom_site_fract_x
_atom_site_fract_y
_atom_site_fract_z
_atom_site_U_iso_or_equiv
_atom_site_adp_type
_atom_site_calc_flag
_atom_site_refinement_flags
_atom_site_occupancy
_atom_site_symmetry_multiplicity
Tb Tb1 0.497674(4) 0.499999(4) 0.446699(13) 0.02628(5) Uani d . 1 1
Tb Tb2 0.3333 0.6667 0.13775(2) 0.02520(11) Uani d S 1 3
P P3 0.58595(3) 0.57069(3) 0.60883(7) 0.0274(2) Uani d . 1 1
P P1 0.42911(3) 0.52091(3) 0.61339(8) 0.0291(2) Uani d . 1 1
P P4 0.31745(3) 0.57934(3) 0.30108(8) 0.0298(2) Uani d . 1 1
S S3 0.53514(4) 0.61380(4) 0.17730(10) 0.0639(3) Uani d . 1 1
S S2 0.57413(4) 0.46737(4) 0.16746(10) 0.0593(3) Uani d . 1 1
S S4 0.41608(4) 0.63107(4) -0.11001(11) 0.0747(4) Uani d . 1 1
C C4 0.39288(12) 0.64579(12) -0.0310(3) 0.0373(11) Uani d . 1 1
C C51 0.65967(13) 0.69068(12) 0.5925(3) 0.0546(11) Uani d . 1 1
H H51 0.6854 0.7092 0.6147 0.066 Uiso calc R 1 1
O O1 0.45464(8) 0.50789(8) 0.5536(2) 0.0358(7) Uani d . 1 1
O O3 0.54690(7) 0.54550(8) 0.5507(2) 0.0361(7) Uani d . 1 1
N N4 0.37642(12) 0.65641(12) 0.0250(3) 0.0459(10) Uani d . 1 1
O O4 0.33202(8) 0.61932(7) 0.2483(2) 0.0363(7) Uani d . 1 1
P P2 0.47985(3) 0.41103(3) 0.60768(8) 0.0300(2) Uani d . 1 1
O O2 0.49021(9) 0.44989(8) 0.5539(2) 0.0402(8) Uani d . 1 1
C C65 0.31722(10) 0.58382(10) 0.4444(3) 0.0333(8) Uani d . 1 1
S S1 0.38132(6) 0.41797(5) 0.19602(16) 0.1286(8) Uani d . 1 1
C C71 0.26838(11) 0.54414(10) 0.2577(3) 0.0389(9) Uani d . 1 1
C C22 0.36604(11) 0.45058(11) 0.5413(3) 0.0436(9) Uani d . 1 1
H H22 0.3854 0.4445 0.5200 0.052 Uiso calc R 1 1
C C17 0.37722(10) 0.48661(11) 0.5903(3) 0.0347(8) Uani d . 1 1
C C18 0.34790(10) 0.49577(12) 0.6215(3) 0.0433(9) Uani d . 1 1
H H18 0.3553 0.5204 0.6527 0.052 Uiso calc R 1 1
C C41 0.62123(9) 0.55611(9) 0.5662(3) 0.0288(7) Uani d . 1 1
C C47 0.60574(10) 0.62262(10) 0.5790(3) 0.0332(8) Uani d . 1 1
C C5 0.43799(10) 0.52439(10) 0.7551(3) 0.0320(8) Uani d . 1 1
C C11 0.44195(10) 0.57042(10) 0.5705(3) 0.0347(8) Uani d . 1 1
C C53 0.57978(9) 0.56384(10) 0.7520(3) 0.0319(8) Uani d . 1 1
C C29 0.47584(10) 0.41461(10) 0.7501(3) 0.0311(8) Uani d . 1 1
C C36 0.42050(13) 0.37379(12) 0.4573(3) 0.0546(11) Uani d . 1 1
H H36 0.4380 0.3937 0.4105 0.065 Uiso calc R 1 1
C C35 0.43226(10) 0.37226(10) 0.5611(3) 0.0349(8) Uani d . 1 1
C C23 0.51747(10) 0.39792(10) 0.5858(3) 0.0340(8) Uani d . 1 1
C C12 0.46025(13) 0.58369(13) 0.4722(4) 0.0579(12) Uani d . 1 1
H H12 0.4643 0.5666 0.4280 0.069 Uiso calc R 1 1
C C42 0.62219(11) 0.54830(12) 0.4578(3) 0.0432(9) Uani d . 1 1
H H42 0.6061 0.5522 0.4093 0.052 Uiso calc R 1 1
C C43 0.64722(12) 0.53453(13) 0.4213(3) 0.0517(11) Uani d . 1 1
H H43 0.6479 0.5293 0.3484 0.062 Uiso calc R 1 1
C C48 0.58323(12) 0.63523(11) 0.5240(3) 0.0456(10) Uani d . 1 1
H H48 0.5577 0.6168 0.5004 0.055 Uiso calc R 1 1
N N3 0.51559(12) 0.55353(11) 0.3266(3) 0.0503(10) Uani d . 1 1
C C59 0.34993(11) 0.55985(10) 0.2705(3) 0.0347(8) Uani d . 1 1
C C44 0.67081(12) 0.52877(13) 0.4930(4) 0.0538(11) Uani d . 1 1
H H44 0.6872 0.5191 0.4689 0.065 Uiso calc R 1 1
C C58 0.56276(13) 0.52526(11) 0.7911(3) 0.0547(11) Uani d . 1 1
H H58 0.5549 0.5041 0.7434 0.066 Uiso calc R 1 1
C C66 0.34695(12) 0.61711(11) 0.4941(3) 0.0504(10) Uani d . 1 1
H H66 0.3661 0.6380 0.4528 0.060 Uiso calc R 1 1
C C70 0.28860(11) 0.55285(11) 0.5085(3) 0.0398(9) Uani d . 1 1
H H70 0.2682 0.5301 0.4762 0.048 Uiso calc R 1 1
C C46 0.64555(11) 0.55085(11) 0.6375(3) 0.0427(9) Uani d . 1 1
H H46 0.6453 0.5565 0.7104 0.051 Uiso calc R 1 1
C C20 0.29724(12) 0.43215(14) 0.5569(3) 0.0583(12) Uani d . 1 1
H H20 0.2704 0.4136 0.5461 0.070 Uiso calc R 1 1
C C16 0.43541(12) 0.59601(11) 0.6347(3) 0.0482(10) Uani d . 1 1
H H16 0.4227 0.5872 0.7009 0.058 Uiso calc R 1 1
C C50 0.63667(15) 0.70303(12) 0.5393(3) 0.0610(12) Uani d . 1 1
H H50 0.6467 0.7301 0.5270 0.073 Uiso calc R 1 1
C C6 0.47519(11) 0.55264(11) 0.7945(3) 0.0450(9) Uani d . 1 1
H H6 0.4951 0.5693 0.7464 0.054 Uiso calc R 1 1
C C19 0.30802(11) 0.46814(14) 0.6059(3) 0.0527(11) Uani d . 1 1
H H19 0.2885 0.4738 0.6285 0.063 Uiso calc R 1 1
C C52 0.64440(11) 0.65055(10) 0.6127(3) 0.0449(9) Uani d . 1 1
H H52 0.6598 0.6420 0.6489 0.054 Uiso calc R 1 1
C C67 0.34860(14) 0.61969(14) 0.6052(4) 0.0649(13) Uani d . 1 1
H H67 0.3691 0.6423 0.6379 0.078 Uiso calc R 1 1
C C21 0.32615(12) 0.42350(13) 0.5238(4) 0.0609(12) Uani d . 1 1
H H21 0.3188 0.3994 0.4895 0.073 Uiso calc R 1 1
C C37 0.38306(15) 0.34607(15) 0.4226(4) 0.0675(14) Uani d . 1 1
H H37 0.3754 0.3474 0.3523 0.081 Uiso calc R 1 1
C C9 0.41732(12) 0.50365(12) 0.9381(3) 0.0462(10) Uani d . 1 1
H H9 0.3979 0.4871 0.9872 0.055 Uiso calc R 1 1
C C3 0.52387(12) 0.57841(12) 0.2642(3) 0.0400(10) Uani d . 1 1
C C72 0.24116(11) 0.55670(12) 0.2374(3) 0.0540(11) Uani d . 1 1
H H72 0.2487 0.5834 0.2470 0.065 Uiso calc R 1 1
C C8 0.45469(12) 0.53253(12) 0.9747(3) 0.0453(10) Uani d . 1 1
H H8 0.4603 0.5355 1.0482 0.054 Uiso calc R 1 1
C C61 0.37610(14) 0.51666(13) 0.3076(3) 0.0597(12) Uani d . 1 1
H H61 0.3769 0.4975 0.3511 0.072 Uiso calc R 1 1
C C45 0.67034(12) 0.53714(13) 0.6000(3) 0.0540(11) Uani d . 1 1
H H45 0.6868 0.5336 0.6481 0.065 Uiso calc R 1 1
C C40 0.40580(11) 0.34186(11) 0.6291(3) 0.0492(10) Uani d . 1 1
H H40 0.4134 0.3404 0.6994 0.059 Uiso calc R 1 1
N N1 0.44182(12) 0.46278(12) 0.3357(3) 0.0567(11) Uani d . 1 1
C C10 0.40893(11) 0.49949(11) 0.8300(3) 0.0411(9) Uani d . 1 1
H H10 0.3838 0.4801 0.8061 0.049 Uiso calc R 1 1
C C38 0.35679(14) 0.31654(16) 0.4891(4) 0.0701(14) Uani d . 1 1
H H38 0.3313 0.2983 0.4650 0.084 Uiso calc R 1 1
C C60 0.35217(12) 0.53192(12) 0.3363(3) 0.0501(10) Uani d . 1 1
H H60 0.3374 0.5236 0.3998 0.060 Uiso calc R 1 1
C C39 0.36843(13) 0.31391(14) 0.5927(4) 0.0704(14) Uani d . 1 1
H H39 0.3511 0.2933 0.6379 0.085 Uiso calc R 1 1
C C24 0.50903(11) 0.35862(11) 0.5887(3) 0.0421(9) Uani d . 1 1
H H24 0.4827 0.3379 0.5915 0.050 Uiso calc R 1 1
C C14 0.46665(15) 0.64753(14) 0.5032(5) 0.0735(15) Uani d . 1 1
H H14 0.4754 0.6736 0.4812 0.088 Uiso calc R 1 1
C C68 0.32109(15) 0.59001(14) 0.6672(3) 0.0607(12) Uani d . 1 1
H H68 0.3226 0.5924 0.7419 0.073 Uiso calc R 1 1
C C32 0.46498(13) 0.41878(14) 0.9697(3) 0.0567(11) Uani d . 1 1
H H32 0.4614 0.4205 1.0433 0.068 Uiso calc R 1 1
C C30 0.48218(13) 0.39124(13) 0.8237(3) 0.0570(12) Uani d . 1 1
H H30 0.4904 0.3739 0.7987 0.068 Uiso calc R 1 1
C C25 0.53996(14) 0.35029(13) 0.5874(3) 0.0562(11) Uani d . 1 1
H H25 0.5342 0.3239 0.5902 0.067 Uiso calc R 1 1
C C69 0.29066(13) 0.55606(13) 0.6193(3) 0.0532(11) Uani d . 1 1
H H69 0.2717 0.5355 0.6617 0.064 Uiso calc R 1 1
C C31 0.47658(13) 0.39319(14) 0.9316(3) 0.0608(12) Uani d . 1 1
H H31 0.4807 0.3770 0.9792 0.073 Uiso calc R 1 1
C C34 0.46363(14) 0.43976(13) 0.7911(3) 0.0587(12) Uani d . 1 1
H H34 0.4587 0.4556 0.7445 0.070 Uiso calc R 1 1
C C7 0.48309(12) 0.55644(12) 0.9024(3) 0.0515(10) Uani d . 1 1
H H7 0.5082 0.5756 0.9269 0.062 Uiso calc R 1 1
C C26 0.57884(13) 0.38046(15) 0.5822(3) 0.0613(12) Uani d . 1 1
H H26 0.5994 0.3746 0.5818 0.074 Uiso calc R 1 1
C C15 0.44761(15) 0.63415(13) 0.6011(4) 0.0639(13) Uani d . 1 1
H H15 0.4430 0.6511 0.6445 0.077 Uiso calc R 1 1
C C63 0.39710(16) 0.55732(14) 0.1507(4) 0.0704(15) Uani d . 1 1
H H63 0.4125 0.5661 0.0884 0.084 Uiso calc R 1 1
C C1 0.41704(15) 0.44470(13) 0.2774(4) 0.0501(13) Uani d . 1 1
C C62 0.39892(15) 0.52932(13) 0.2156(3) 0.0629(13) Uani d . 1 1
H H62 0.4154 0.5191 0.1974 0.075 Uiso calc R 1 1
C C2 0.55123(12) 0.47549(11) 0.2650(3) 0.0417(10) Uani d . 1 1
N N2 0.53486(12) 0.48160(12) 0.3335(3) 0.0502(10) Uani d . 1 1
C C28 0.55682(12) 0.42797(12) 0.5777(4) 0.0594(12) Uani d . 1 1
H H28 0.5629 0.4544 0.5724 0.071 Uiso calc R 1 1
C C49 0.59883(16) 0.67590(13) 0.5037(3) 0.0626(13) Uani d . 1 1
H H49 0.5838 0.6846 0.4664 0.075 Uiso calc R 1 1
C C64 0.37262(14) 0.57240(13) 0.1772(3) 0.0537(12) Uani d . 1 1
H H64 0.3713 0.5910 0.1325 0.064 Uiso calc R 1 1
C C54 0.59052(12) 0.59435(11) 0.8253(3) 0.0553(11) Uani d . 1 1
H H54 0.6018 0.6205 0.8009 0.066 Uiso calc R 1 1
C C55 0.58479(13) 0.58651(13) 0.9335(3) 0.0692(14) Uani d . 1 1
H H55 0.5919 0.6074 0.9819 0.083 Uiso calc R 1 1
C C73 0.20311(13) 0.52994(15) 0.2033(4) 0.0685(13) Uani d . 1 1
H H73 0.1852 0.5388 0.1895 0.082 Uiso calc R 1 1
C C56 0.56874(12) 0.54826(14) 0.9710(3) 0.0600(12) Uani d . 1 1
H H56 0.5657 0.5431 1.0447 0.072 Uiso calc R 1 1
C C57 0.55741(14) 0.51801(14) 0.8996(4) 0.0641(13) Uani d . 1 1
H H57 0.5458 0.4919 0.9246 0.077 Uiso calc R 1 1
C C74 0.19151(16) 0.49143(18) 0.1899(4) 0.0869(18) Uani d . 1 1
H H74 0.1654 0.4734 0.1693 0.104 Uiso calc R 1 1
C C27 0.58739(13) 0.41903(16) 0.5775(4) 0.0768(16) Uani d . 1 1
H H27 0.6138 0.4395 0.5741 0.092 Uiso calc R 1 1
C C33 0.45873(17) 0.44177(15) 0.8990(4) 0.0787(16) Uani d . 1 1
H H33 0.4509 0.4594 0.9249 0.094 Uiso calc R 1 1
C C76 0.25688(15) 0.50466(13) 0.2384(5) 0.0909(19) Uani d . 1 1
H H76 0.2752 0.4959 0.2469 0.109 Uiso calc R 1 1
C C13 0.47266(16) 0.62224(15) 0.4385(5) 0.0814(17) Uani d . 1 1
H H13 0.4851 0.6310 0.3718 0.098 Uiso calc R 1 1
C C75 0.21866(18) 0.47841(15) 0.2070(6) 0.126(3) Uani d . 1 1
H H75 0.2108 0.4516 0.1969 0.151 Uiso calc R 1 1

loop_
_atom_site_aniso_label
_atom_site_aniso_U_11
_atom_site_aniso_U_22
_atom_site_aniso_U_33
_atom_site_aniso_U_12
_atom_site_aniso_U_13
_atom_site_aniso_U_23
Tb1 0.02646(11) 0.02665(13) 0.02659(10) 0.01392(11) 0.00029(10) 0.00162(9)
Tb2 0.02401(13) 0.02401(13) 0.0276(2) 0.01201(6) 0.000 0.000
P3 0.0224(5) 0.0253(5) 0.0320(5) 0.0101(4) -0.0032(4) 0.0014(4)
P1 0.0245(5) 0.0304(5) 0.0344(5) 0.0153(4) 0.0018(4) -0.0009(4)
P4 0.0316(5) 0.0243(5) 0.0315(5) 0.0124(4) -0.0007(4) 0.0037(4)
S3 0.0716(8) 0.0649(8) 0.0577(7) 0.0359(7) 0.0134(6) 0.0363(6)
S2 0.0656(8) 0.0551(7) 0.0596(8) 0.0320(6) 0.0266(6) -0.0029(6)
S4 0.0617(8) 0.0616(8) 0.0860(9) 0.0198(6) 0.0362(7) -0.0226(7)
C4 0.034(2) 0.035(2) 0.031(2) 0.0081(18) 0.0123(18) 0.0039(17)
C51 0.055(3) 0.036(2) 0.052(3) 0.007(2) 0.012(2) 0.0042(19)
O1 0.0308(14) 0.0394(16) 0.0413(18) 0.0206(13) -0.0008(12) -0.0040(13)
O3 0.0229(13) 0.0362(15) 0.0427(17) 0.0099(12) -0.0065(12) 0.0011(12)
N4 0.048(2) 0.061(3) 0.038(2) 0.034(2) 0.0204(18) 0.0076(19)
O4 0.0411(16) 0.0284(14) 0.0406(16) 0.0183(12) 0.0045(12) 0.0061(12)
P2 0.0327(5) 0.0246(5) 0.0356(6) 0.0165(4) 0.0054(4) 0.0063(4)
O2 0.0499(18) 0.0292(15) 0.0436(19) 0.0214(13) 0.0081(14) 0.0088(13)
C65 0.0273(18) 0.0238(18) 0.050(2) 0.0139(16) 0.0000(16) 0.0050(16)
S1 0.1507(17) 0.0882(12) 0.1559(17) 0.0665(12) -0.1274(15) -0.0623(11)
C71 0.040(2) 0.035(2) 0.0317(19) 0.0114(17) -0.0074(16) 0.0038(15)
C22 0.037(2) 0.044(2) 0.048(2) 0.0186(19) 0.0021(18) -0.0053(18)
C17 0.0295(19) 0.046(2) 0.0294(18) 0.0193(17) 0.0009(15) 0.0046(16)
C18 0.038(2) 0.050(2) 0.043(2) 0.0233(19) -0.0007(17) -0.0016(18)
C41 0.0263(17) 0.0248(17) 0.0325(18) 0.0106(14) -0.0010(14) -0.0012(14)
C47 0.036(2) 0.0309(19) 0.0297(18) 0.0148(16) 0.0064(15) 0.0048(14)
C5 0.0260(18) 0.0338(19) 0.045(2) 0.0218(16) -0.0007(16) -0.0080(16)
C11 0.0281(18) 0.036(2) 0.042(2) 0.0180(16) 0.0007(15) 0.0035(16)
C53 0.0180(17) 0.0313(19) 0.043(2) 0.0099(15) 0.0009(15) 0.0067(16)
C29 0.0235(18) 0.0271(19) 0.043(2) 0.0126(16) 0.0039(15) 0.0055(16)
C36 0.062(3) 0.048(3) 0.047(3) 0.022(2) -0.007(2) 0.002(2)
C35 0.038(2) 0.0324(19) 0.041(2) 0.0218(17) 0.0045(16) 0.0015(16)
C23 0.0342(19) 0.036(2) 0.0346(19) 0.0199(17) 0.0069(15) 0.0036(15)
C12 0.069(3) 0.059(3) 0.063(3) 0.045(3) 0.028(2) 0.022(2)
C42 0.043(2) 0.055(3) 0.036(2) 0.028(2) -0.0060(17) -0.0014(18)
C43 0.053(3) 0.067(3) 0.040(2) 0.034(2) -0.002(2) -0.009(2)
C48 0.057(3) 0.042(2) 0.044(2) 0.028(2) -0.010(2) -0.0026(18)
N3 0.070(3) 0.047(2) 0.034(2) 0.029(2) 0.0062(19) 0.0161(17)
C59 0.046(2) 0.0294(19) 0.0328(19) 0.0219(17) 0.0011(16) 0.0016(15)
C44 0.050(3) 0.060(3) 0.060(3) 0.034(2) 0.007(2) -0.003(2)
C58 0.085(3) 0.036(2) 0.042(2) 0.029(2) 0.008(2) 0.0042(18)
C66 0.051(2) 0.041(2) 0.042(2) 0.011(2) -0.0079(19) -0.0028(18)
C70 0.039(2) 0.044(2) 0.036(2) 0.0202(18) 0.0063(16) 0.0088(16)
C46 0.043(2) 0.059(3) 0.034(2) 0.032(2) -0.0090(17) -0.0064(18)
C20 0.029(2) 0.075(3) 0.052(3) 0.012(2) -0.0016(19) -0.001(2)
C16 0.061(3) 0.045(2) 0.044(2) 0.031(2) -0.0032(19) -0.0009(18)
C50 0.093(4) 0.032(2) 0.048(3) 0.024(2) 0.011(2) 0.0078(19)
C6 0.036(2) 0.043(2) 0.046(2) 0.0121(18) -0.0032(17) 0.0041(18)
C19 0.034(2) 0.078(3) 0.049(2) 0.031(2) 0.0008(18) 0.003(2)
C52 0.033(2) 0.031(2) 0.057(2) 0.0065(17) 0.0045(18) 0.0075(18)
C67 0.072(3) 0.052(3) 0.057(3) 0.020(3) -0.019(3) -0.008(2)
C21 0.044(3) 0.055(3) 0.066(3) 0.011(2) -0.005(2) -0.015(2)
C37 0.071(4) 0.073(4) 0.058(3) 0.036(3) -0.024(3) -0.011(3)
C9 0.047(2) 0.054(3) 0.038(2) 0.026(2) 0.0035(18) -0.0012(18)
C3 0.038(2) 0.044(2) 0.037(2) 0.020(2) 0.0037(17) 0.0036(19)
C72 0.042(2) 0.049(3) 0.067(3) 0.020(2) 0.003(2) 0.005(2)
C8 0.054(3) 0.056(3) 0.037(2) 0.036(2) -0.0105(19) -0.0101(19)
C61 0.095(4) 0.067(3) 0.045(2) 0.061(3) 0.004(2) 0.016(2)
C45 0.048(2) 0.076(3) 0.054(3) 0.043(2) -0.009(2) -0.005(2)
C40 0.044(2) 0.046(2) 0.048(2) 0.015(2) 0.0056(19) 0.0000(19)
N1 0.052(2) 0.059(3) 0.049(2) 0.020(2) -0.021(2) -0.009(2)
C10 0.035(2) 0.048(2) 0.039(2) 0.0201(19) 0.0016(16) -0.0058(17)
C38 0.046(3) 0.088(4) 0.075(4) 0.032(3) -0.017(2) -0.032(3)
C60 0.072(3) 0.061(3) 0.037(2) 0.047(2) 0.0126(19) 0.0192(19)
C39 0.045(3) 0.060(3) 0.075(3) 0.002(2) 0.016(2) -0.007(3)
C24 0.043(2) 0.034(2) 0.056(2) 0.0246(18) -0.0016(18) -0.0013(17)
C14 0.076(4) 0.050(3) 0.101(4) 0.036(3) -0.001(3) 0.021(3)
C68 0.095(4) 0.077(3) 0.031(2) 0.058(3) -0.008(2) -0.003(2)
C32 0.062(3) 0.082(3) 0.040(2) 0.047(3) 0.004(2) -0.004(2)
C30 0.092(3) 0.070(3) 0.039(2) 0.063(3) 0.013(2) 0.014(2)
C25 0.073(3) 0.056(3) 0.062(3) 0.049(3) -0.003(2) -0.006(2)
C69 0.058(3) 0.062(3) 0.044(2) 0.034(2) 0.012(2) 0.015(2)
C31 0.081(3) 0.084(3) 0.043(2) 0.061(3) 0.015(2) 0.020(2)
C34 0.094(4) 0.067(3) 0.049(3) 0.065(3) -0.005(2) -0.004(2)
C7 0.041(2) 0.050(3) 0.055(3) 0.016(2) -0.017(2) -0.006(2)
C26 0.054(3) 0.089(4) 0.060(3) 0.050(3) -0.001(2) -0.016(3)
C15 0.090(4) 0.053(3) 0.065(3) 0.048(3) -0.020(3) -0.012(2)
C63 0.117(4) 0.076(3) 0.055(3) 0.076(3) 0.040(3) 0.026(2)
C1 0.068(3) 0.055(3) 0.047(3) 0.045(3) -0.023(2) -0.018(2)
C62 0.099(4) 0.072(3) 0.053(3) 0.069(3) 0.015(2) 0.009(2)
C2 0.046(3) 0.032(2) 0.049(3) 0.020(2) 0.000(2) -0.0019(18)
N2 0.058(2) 0.065(3) 0.041(2) 0.041(2) 0.0095(18) -0.0047(19)
C28 0.038(2) 0.040(2) 0.094(3) 0.015(2) 0.019(2) 0.000(2)
C49 0.101(4) 0.052(3) 0.052(3) 0.051(3) -0.006(3) 0.010(2)
C64 0.089(3) 0.053(3) 0.040(2) 0.052(3) 0.019(2) 0.014(2)
C54 0.059(3) 0.033(2) 0.044(2) 0.001(2) 0.002(2) 0.0010(18)
C55 0.069(3) 0.055(3) 0.041(2) -0.001(2) 0.005(2) -0.007(2)
C73 0.039(3) 0.074(3) 0.077(3) 0.017(2) -0.009(2) 0.007(3)
C56 0.046(3) 0.077(3) 0.035(2) 0.014(2) -0.0027(19) 0.008(2)
C57 0.089(4) 0.054(3) 0.054(3) 0.040(3) 0.015(3) 0.020(2)
C74 0.057(3) 0.080(4) 0.081(4) 0.003(3) -0.029(3) -0.004(3)
C27 0.037(2) 0.071(3) 0.117(5) 0.023(2) 0.014(3) -0.014(3)
C33 0.135(5) 0.094(4) 0.057(3) 0.095(4) 0.003(3) -0.009(3)
C76 0.081(4) 0.039(3) 0.143(5) 0.023(3) -0.056(4) -0.024(3)
C13 0.094(4) 0.074(4) 0.097(4) 0.057(3) 0.048(3) 0.047(3)
C75 0.104(5) 0.041(3) 0.205(8) 0.015(3) -0.093(5) -0.033(4)

loop_
_atom_type_symbol
_atom_type_description
_atom_type_scat_dispersion_real
_atom_type_scat_dispersion_imag
_atom_type_scat_source
C C 0.0033 0.0016 'International Tables Vol C Tables 4.2.6.8 and 6.1.1.4'
H H 0.0000 0.0000 'International Tables Vol C Tables 4.2.6.8 and 6.1.1.4'
N N 0.0061 0.0033 'International Tables Vol C Tables 4.2.6.8 and 6.1.1.4'
O O 0.0106 0.0060 'International Tables Vol C Tables 4.2.6.8 and 6.1.1.4'
P P 0.1023 0.0942 'International Tables Vol C Tables 4.2.6.8 and 6.1.1.4'
S S 0.1246 0.1234 'International Tables Vol C Tables 4.2.6.8 and 6.1.1.4'
Tb Tb -0.1723 4.1537 'International Tables Vol C Tables 4.2.6.8 and 6.1.1.4'

loop_
_geom_angle_atom_site_label_1
_geom_angle_atom_site_label_2
_geom_angle_atom_site_label_3
_geom_angle_site_symmetry_1
_geom_angle_site_symmetry_3
_geom_angle
O1 Tb1 N3 . . 99.48(12)
O1 Tb1 N1 . . 84.99(12)
O1 Tb1 N2 . . 171.36(12)
O3 Tb1 O1 . . 87.18(10)
O3 Tb1 O2 . . 91.69(10)
O3 Tb1 N3 . . 84.97(11)
O3 Tb1 N1 . . 167.59(12)
O3 Tb1 N2 . . 99.90(11)
O2 Tb1 O1 . . 89.08(10)
O2 Tb1 N3 . . 170.63(13)
O2 Tb1 N1 . . 97.79(12)
O2 Tb1 N2 . . 85.77(11)
N3 Tb1 N2 . . 86.18(13)
N1 Tb1 N3 . . 86.84(14)
N1 Tb1 N2 . . 88.83(14)
N4 Tb2 N4 2_665 3_565 88.40(14)
N4 Tb2 N4 2_665 . 88.41(14)
N4 Tb2 N4 3_565 . 88.41(14)
O4 Tb2 N4 . 3_565 97.42(12)
O4 Tb2 N4 2_665 3_565 172.71(11)
O4 Tb2 N4 3_565 . 172.71(11)
O4 Tb2 N4 2_665 . 97.42(12)
O4 Tb2 N4 . . 87.38(11)
O4 Tb2 N4 3_565 2_665 97.41(12)
O4 Tb2 N4 2_665 2_665 87.38(11)
O4 Tb2 N4 . 2_665 172.71(12)
O4 Tb2 N4 3_565 3_565 87.38(11)
O4 Tb2 O4 3_565 2_665 87.27(10)
O4 Tb2 O4 3_565 . 87.27(10)
O4 Tb2 O4 2_665 . 87.27(10)
O3 P3 C41 . . 109.19(15)
O3 P3 C47 . . 110.67(16)
O3 P3 C53 . . 111.18(16)
C47 P3 C41 . . 108.95(15)
C53 P3 C41 . . 108.10(16)
C53 P3 C47 . . 108.68(16)
O1 P1 C17 . . 110.64(16)
O1 P1 C5 . . 112.06(16)
O1 P1 C11 . . 109.36(16)
C17 P1 C11 . . 110.58(16)
C5 P1 C17 . . 108.41(16)
C5 P1 C11 . . 105.69(16)
O4 P4 C65 . . 110.52(16)
O4 P4 C71 . . 111.29(16)
O4 P4 C59 . . 110.95(16)
C65 P4 C59 . . 106.78(16)
C71 P4 C65 . . 108.68(17)
C71 P4 C59 . . 108.47(17)
N4 C4 S4 . . 179.7(4)
C50 C51 H51 . . 120.3
C50 C51 C52 . . 119.5(4)
C52 C51 H51 . . 120.3
P1 O1 Tb1 . . 168.67(18)
P3 O3 Tb1 . . 164.49(17)
C4 N4 Tb2 . . 170.0(4)
P4 O4 Tb2 . . 159.75(17)
O2 P2 C29 . . 110.55(16)
O2 P2 C35 . . 110.03(17)
O2 P2 C23 . . 111.66(16)
C29 P2 C35 . . 106.91(16)
C29 P2 C23 . . 106.70(16)
C23 P2 C35 . . 110.84(16)
P2 O2 Tb1 . . 168.4(2)
C66 C65 P4 . . 119.7(3)
C66 C65 C70 . . 118.8(4)
C70 C65 P4 . . 121.4(3)
C72 C71 P4 . . 119.6(3)
C76 C71 P4 . . 122.0(3)
C76 C71 C72 . . 118.4(4)
C17 C22 H22 . . 119.9
C17 C22 C21 . . 120.2(4)
C21 C22 H22 . . 119.9
C22 C17 P1 . . 119.3(3)
C22 C17 C18 . . 119.6(3)
C18 C17 P1 . . 121.2(3)
C17 C18 H18 . . 120.1
C19 C18 C17 . . 119.8(4)
C19 C18 H18 . . 120.1
C42 C41 P3 . . 117.5(3)
C46 C41 P3 . . 122.6(3)
C46 C41 C42 . . 119.8(3)
C48 C47 P3 . . 120.6(3)
C48 C47 C52 . . 119.7(3)
C52 C47 P3 . . 119.7(3)
C6 C5 P1 . . 119.4(3)
C6 C5 C10 . . 117.8(3)
C10 C5 P1 . . 122.9(3)
C12 C11 P1 . . 118.4(3)
C12 C11 C16 . . 119.1(4)
C16 C11 P1 . . 122.5(3)
C58 C53 P3 . . 117.6(3)
C54 C53 P3 . . 124.4(3)
C54 C53 C58 . . 118.0(3)
C30 C29 P2 . . 123.3(3)
C34 C29 P2 . . 119.7(3)
C34 C29 C30 . . 116.9(4)
C35 C36 H36 . . 119.9
C37 C36 H36 . . 119.9
C37 C36 C35 . . 120.1(4)
C36 C35 P2 . . 119.2(3)
C36 C35 C40 . . 118.9(4)
C40 C35 P2 . . 121.7(3)
C24 C23 P2 . . 121.9(3)
C28 C23 P2 . . 118.9(3)
C28 C23 C24 . . 118.7(3)
C11 C12 H12 . . 119.8
C11 C12 C13 . . 120.5(4)
C13 C12 H12 . . 119.8
C41 C42 H42 . . 120.0
C41 C42 C43 . . 120.0(3)
C43 C42 H42 . . 120.0
C42 C43 H43 . . 120.1
C44 C43 C42 . . 119.8(4)
C44 C43 H43 . . 120.1
C47 C48 H48 . . 120.1
C47 C48 C49 . . 119.7(4)
C49 C48 H48 . . 120.1
C3 N3 Tb1 . . 176.9(3)
C60 C59 P4 . . 122.0(3)
C64 C59 P4 . . 118.8(3)
C64 C59 C60 . . 119.2(3)
C43 C44 H44 . . 119.9
C45 C44 C43 . . 120.2(4)
C45 C44 H44 . . 119.9
C53 C58 H58 . . 119.8
C57 C58 C53 . . 120.5(4)
C57 C58 H58 . . 119.8
C65 C66 H66 . . 119.9
C65 C66 C67 . . 120.2(4)
C67 C66 H66 . . 119.9
C65 C70 H70 . . 119.9
C69 C70 C65 . . 120.2(4)
C69 C70 H70 . . 119.9
C41 C46 H46 . . 120.2
C41 C46 C45 . . 119.7(3)
C45 C46 H46 . . 120.2
C19 C20 H20 . . 119.9
C19 C20 C21 . . 120.2(4)
C21 C20 H20 . . 119.9
C11 C16 H16 . . 119.8
C15 C16 C11 . . 120.4(4)
C15 C16 H16 . . 119.8
C51 C50 H50 . . 119.5
C51 C50 C49 . . 121.0(4)
C49 C50 H50 . . 119.5
C5 C6 H6 . . 119.4
C7 C6 C5 . . 121.2(4)
C7 C6 H6 . . 119.4
C18 C19 H19 . . 120.0
C20 C19 C18 . . 120.0(4)
C20 C19 H19 . . 120.0
C51 C52 C47 . . 120.3(4)
C51 C52 H52 . . 119.8
C47 C52 H52 . . 119.8
C66 C67 H67 . . 119.4
C68 C67 C66 . . 121.3(4)
C68 C67 H67 . . 119.4
C22 C21 H21 . . 119.9
C20 C21 C22 . . 120.1(4)
C20 C21 H21 . . 119.9
C36 C37 H37 . . 119.3
C38 C37 C36 . . 121.3(5)
C38 C37 H37 . . 119.3
C8 C9 H9 . . 119.8
C10 C9 H9 . . 119.8
C10 C9 C8 . . 120.3(4)
N3 C3 S3 . . 179.0(4)
C71 C72 H72 . . 119.8
C73 C72 C71 . . 120.4(4)
C73 C72 H72 . . 119.8
C9 C8 H8 . . 120.2
C7 C8 C9 . . 119.6(4)
C7 C8 H8 . . 120.2
C60 C61 H61 . . 119.5
C60 C61 C62 . . 120.9(4)
C62 C61 H61 . . 119.5
C44 C45 C46 . . 120.6(4)
C44 C45 H45 . . 119.7
C46 C45 H45 . . 119.7
C35 C40 H40 . . 119.9
C39 C40 C35 . . 120.3(4)
C39 C40 H40 . . 119.9
C1 N1 Tb1 . . 174.7(4)
C5 C10 H10 . . 119.8
C9 C10 C5 . . 120.4(4)
C9 C10 H10 . . 119.8
C37 C38 H38 . . 120.3
C37 C38 C39 . . 119.3(4)
C39 C38 H38 . . 120.3
C59 C60 H60 . . 120.0
C61 C60 C59 . . 120.0(4)
C61 C60 H60 . . 120.0
C40 C39 C38 . . 120.0(4)
C40 C39 H39 . . 120.0
C38 C39 H39 . . 120.0
C23 C24 H24 . . 120.1
C25 C24 C23 . . 119.8(4)
C25 C24 H24 . . 120.1
C15 C14 H14 . . 120.1
C13 C14 H14 . . 120.1
C13 C14 C15 . . 119.8(4)
C67 C68 H68 . . 120.1
C67 C68 C69 . . 119.8(4)
C69 C68 H68 . . 120.1
C31 C32 H32 . . 120.5
C33 C32 H32 . . 120.5
C33 C32 C31 . . 119.0(4)
C29 C30 H30 . . 119.2
C31 C30 C29 . . 121.6(4)
C31 C30 H30 . . 119.2
C24 C25 H25 . . 119.6
C26 C25 C24 . . 120.7(4)
C26 C25 H25 . . 119.6
C70 C69 C68 . . 119.8(4)
C70 C69 H69 . . 120.1
C68 C69 H69 . . 120.1
C32 C31 C30 . . 120.0(4)
C32 C31 H31 . . 120.0
C30 C31 H31 . . 120.0
C29 C34 H34 . . 119.6
C33 C34 C29 . . 120.8(4)
C33 C34 H34 . . 119.6
C6 C7 H7 . . 119.6
C8 C7 C6 . . 120.8(4)
C8 C7 H7 . . 119.6
C25 C26 H26 . . 120.0
C27 C26 C25 . . 119.9(4)
C27 C26 H26 . . 120.0
C16 C15 C14 . . 120.2(4)
C16 C15 H15 . . 119.9
C14 C15 H15 . . 119.9
C62 C63 H63 . . 119.7
C64 C63 H63 . . 119.7
C64 C63 C62 . . 120.6(4)
N1 C1 S1 . . 178.6(5)
C61 C62 C63 . . 119.2(4)
C61 C62 H62 . . 120.4
C63 C62 H62 . . 120.4
N2 C2 S2 . . 179.1(4)
C2 N2 Tb1 . . 168.7(3)
C23 C28 H28 . . 119.7
C23 C28 C27 . . 120.5(4)
C27 C28 H28 . . 119.7
C48 C49 H49 . . 120.1
C50 C49 C48 . . 119.7(4)
C50 C49 H49 . . 120.1
C59 C64 H64 . . 120.0
C63 C64 C59 . . 120.0(4)
C63 C64 H64 . . 120.0
C53 C54 H54 . . 119.7
C55 C54 C53 . . 120.7(4)
C55 C54 H54 . . 119.7
C54 C55 H55 . . 119.7
C56 C55 C54 . . 120.5(4)
C56 C55 H55 . . 119.7
C72 C73 H73 . . 119.5
C74 C73 C72 . . 121.0(5)
C74 C73 H73 . . 119.5
C55 C56 H56 . . 120.4
C57 C56 C55 . . 119.2(4)
C57 C56 H56 . . 120.4
C58 C57 H57 . . 119.5
C56 C57 C58 . . 121.0(4)
C56 C57 H57 . . 119.5
C73 C74 H74 . . 120.2
C73 C74 C75 . . 119.5(5)
C75 C74 H74 . . 120.2
C26 C27 C28 . . 120.2(4)
C26 C27 H27 . . 119.9
C28 C27 H27 . . 119.9
C32 C33 C34 . . 121.6(4)
C32 C33 H33 . . 119.2
C34 C33 H33 . . 119.2
C71 C76 H76 . . 119.9
C75 C76 C71 . . 120.1(5)
C75 C76 H76 . . 119.9
C12 C13 H13 . . 120.0
C14 C13 C12 . . 120.0(5)
C14 C13 H13 . . 120.0
C74 C75 H75 . . 119.8
C76 C75 C74 . . 120.5(5)
C76 C75 H75 . . 119.8

loop_
_geom_bond_atom_site_label_1
_geom_bond_atom_site_label_2
_geom_bond_distance
_geom_bond_publ_flag
Tb1 O1 2.265(3) y
Tb1 O2 2.246(3) y
Tb1 O3 2.243(3) y
Tb1 N1 2.350(4) y
Tb1 N2 2.359(4) y
Tb1 N3 2.356(4) y
Tb2 N4 2.355(4) y
Tb2 O4 2.267(3) y
P3 O3 1.509(3) ?
P3 C41 1.797(3) ?
P3 C47 1.794(3) ?
P3 C53 1.793(4) ?
P1 O1 1.508(3) ?
P1 C17 1.791(3) ?
P1 C5 1.782(4) ?
P1 C11 1.801(4) ?
P4 O4 1.505(3) ?
P4 C65 1.786(4) ?
P4 C71 1.778(4) ?
P4 C59 1.799(4) ?
S3 C3 1.621(4) ?
S2 C2 1.619(4) ?
S4 C4 1.613(4) ?
C4 N4 1.148(5) ?
C51 H51 0.9300 ?
C51 C50 1.371(6) ?
C51 C52 1.380(5) ?
P2 O2 1.504(3) ?
P2 C29 1.784(4) ?
P2 C35 1.792(4) ?
P2 C23 1.784(3) ?
C65 C66 1.371(5) ?
C65 C70 1.402(5) ?
S1 C1 1.602(5) ?
C71 C72 1.385(5) ?
C71 C76 1.381(5) ?
C22 H22 0.9300 ?
C22 C17 1.377(5) ?
C22 C21 1.382(5) ?
C17 C18 1.401(5) ?
C18 H18 0.9300 ?
C18 C19 1.382(5) ?
C41 C42 1.381(5) ?
C41 C46 1.378(5) ?
C47 C48 1.373(5) ?
C47 C52 1.401(5) ?
C5 C6 1.389(5) ?
C5 C10 1.404(5) ?
C11 C12 1.374(5) ?
C11 C16 1.388(5) ?
C53 C58 1.383(5) ?
C53 C54 1.378(5) ?
C29 C30 1.389(5) ?
C29 C34 1.374(5) ?
C36 H36 0.9300 ?
C36 C35 1.376(5) ?
C36 C37 1.371(6) ?
C35 C40 1.391(5) ?
C23 C24 1.386(5) ?
C23 C28 1.382(5) ?
C12 H12 0.9300 ?
C12 C13 1.383(6) ?
C42 H42 0.9300 ?
C42 C43 1.393(5) ?
C43 H43 0.9300 ?
C43 C44 1.370(6) ?
C48 H48 0.9300 ?
C48 C49 1.397(5) ?
N3 C3 1.148(5) ?
C59 C60 1.390(5) ?
C59 C64 1.384(5) ?
C44 H44 0.9300 ?
C44 C45 1.368(6) ?
C58 H58 0.9300 ?
C58 C57 1.367(5) ?
C66 H66 0.9300 ?
C66 C67 1.379(6) ?
C70 H70 0.9300 ?
C70 C69 1.377(5) ?
C46 H46 0.9300 ?
C46 C45 1.387(5) ?
C20 H20 0.9300 ?
C20 C19 1.379(6) ?
C20 C21 1.380(6) ?
C16 H16 0.9300 ?
C16 C15 1.369(5) ?
C50 H50 0.9300 ?
C50 C49 1.379(6) ?
C6 H6 0.9300 ?
C6 C7 1.364(5) ?
C19 H19 0.9300 ?
C52 H52 0.9300 ?
C67 H67 0.9300 ?
C67 C68 1.349(6) ?
C21 H21 0.9300 ?
C37 H37 0.9300 ?
C37 C38 1.362(7) ?
C9 H9 0.9300 ?
C9 C8 1.389(5) ?
C9 C10 1.369(5) ?
C72 H72 0.9300 ?
C72 C73 1.376(5) ?
C8 H8 0.9300 ?
C8 C7 1.360(5) ?
C61 H61 0.9300 ?
C61 C60 1.370(5) ?
C61 C62 1.374(6) ?
C45 H45 0.9300 ?
C40 H40 0.9300 ?
C40 C39 1.378(6) ?
N1 C1 1.123(5) ?
C10 H10 0.9300 ?
C38 H38 0.9300 ?
C38 C39 1.381(6) ?
C60 H60 0.9300 ?
C39 H39 0.9300 ?
C24 H24 0.9300 ?
C24 C25 1.386(5) ?
C14 H14 0.9300 ?
C14 C15 1.379(7) ?
C14 C13 1.372(7) ?
C68 H68 0.9300 ?
C68 C69 1.384(6) ?
C32 H32 0.9300 ?
C32 C31 1.360(5) ?
C32 C33 1.353(6) ?
C30 H30 0.9300 ?
C30 C31 1.363(5) ?
C25 H25 0.9300 ?
C25 C26 1.368(6) ?
C69 H69 0.9300 ?
C31 H31 0.9300 ?
C34 H34 0.9300 ?
C34 C33 1.359(6) ?
C7 H7 0.9300 ?
C26 H26 0.9300 ?
C26 C27 1.358(6) ?
C15 H15 0.9300 ?
C63 H63 0.9300 ?
C63 C62 1.379(5) ?
C63 C64 1.377(6) ?
C62 H62 0.9300 ?
C2 N2 1.152(5) ?
C28 H28 0.9300 ?
C28 C27 1.388(6) ?
C49 H49 0.9300 ?
C64 H64 0.9300 ?
C54 H54 0.9300 ?
C54 C55 1.368(5) ?
C55 H55 0.9300 ?
C55 C56 1.368(6) ?
C73 H73 0.9300 ?
C73 C74 1.334(7) ?
C56 H56 0.9300 ?
C56 C57 1.353(6) ?
C57 H57 0.9300 ?
C74 H74 0.9300 ?
C74 C75 1.389(8) ?
C27 H27 0.9300 ?
C33 H33 0.9300 ?
C76 H76 0.9300 ?
C76 C75 1.366(6) ?
C13 H13 0.9300 ?
C75 H75 0.9300 ?
